data_7012696
loop_
_publ_author_name
'Okazaki, Masaaki'
'Iwata, Masatoshi'
'Tobita, Hiromi'
'Ogino, Hiroshi'

_publ_section_title
;
 Reactions of M[(\h5-C5Me5)Fe(CO)2] with ClSiMe2NR2 in THF, Et2O and
 toluene (M = Li and K; R = Me, Et, iPr and Ph)
;
_journal_issue 6
_journal_name_full 'Dalton Transactions'
_journal_page_first 1114
_journal_paper_doi 10.1039/b300261f
_journal_year 2003
_chemical_formula_moiety 'C26 H31 Fe N O2 Si '
_chemical_formula_sum 'C26 H31 Fe N O2 Si'
_chemical_formula_weight 473.47
_space_group_IT_number 14
_symmetry_cell_setting monoclinic
_symmetry_Int_Tables_number 14
_symmetry_space_group_name_Hall '-P 2yn'
_symmetry_space_group_name_H-M 'P 1 21/n 1'
_audit_creation_date 'Mon Jan 27 18:04:18 2003'
_audit_creation_method 'by teXsan'
_cell_angle_alpha 90
_cell_angle_beta 101.665(2)
_cell_angle_gamma 90
_cell_formula_units_Z 4
_cell_length_a 12.6585(5)
_cell_length_b 12.8308(5)
_cell_length_c 15.2030(7)
_cell_measurement_reflns_used 22778
_cell_measurement_temperature 150.2
_cell_measurement_theta_max 27.5
_cell_measurement_theta_min 2.1
_cell_volume 2418.25(18)
_computing_cell_refinement PROCESS-AUTO
_computing_data_collection PROCESS-AUTO
_computing_data_reduction 'teXsan Ver. 1.11'
_computing_publication_material 'teXsan Ver. 1.11'
_computing_structure_refinement 'teXsan Ver. 1.10'
_computing_structure_solution 'DIRDIF94 (PATTY)'
_diffrn_detector_area_resol_mean 10.00
_diffrn_measured_fraction_theta_full 0.9978
_diffrn_measured_fraction_theta_max 0.9978
_diffrn_measurement_device_type 'Rigaku RAXIS-RAPID Imaging Plate'
_diffrn_measurement_method \w
_diffrn_radiation_type 'Mo K\a'
_diffrn_radiation_wavelength 0.7107
_diffrn_reflns_av_R_equivalents 0.043
_diffrn_reflns_limit_h_max 16
_diffrn_reflns_limit_h_min -16
_diffrn_reflns_limit_k_max 16
_diffrn_reflns_limit_k_min -16
_diffrn_reflns_limit_l_max 19
_diffrn_reflns_limit_l_min -19
_diffrn_reflns_number 21562
_diffrn_reflns_theta_full 27.42
_diffrn_reflns_theta_max 27.42
_exptl_absorpt_coefficient_mu 0.695
_exptl_absorpt_correction_T_max 0.909
_exptl_absorpt_correction_T_min 0.858
_exptl_absorpt_correction_type integration
_exptl_absorpt_process_details '(Higashi, 1999)'
_exptl_crystal_colour yellow
_exptl_crystal_density_diffrn 1.300
_exptl_crystal_density_method 'not measured'
_exptl_crystal_description block
_exptl_crystal_size_max 0.200
_exptl_crystal_size_mid 0.200
_exptl_crystal_size_min 0.100
_refine_diff_density_max 0.49
_refine_diff_density_min -0.47
_refine_ls_extinction_method none
_refine_ls_goodness_of_fit_ref 1.294
_refine_ls_hydrogen_treatment noref
_refine_ls_number_parameters 280
_refine_ls_number_reflns 5518
_refine_ls_R_factor_gt 0.0526
_refine_ls_shift/su_max 0.0004
_refine_ls_structure_factor_coef Fsqd
_refine_ls_weighting_details 'w = 1/[\s^2^(Fo^2^) + (0.10100(Max(Fo^2^,0) + 2Fc^2^)/3)^2^]'
_refine_ls_weighting_scheme calc
_refine_ls_wR_factor_ref 0.1661
_reflns_number_gt 4599
_reflns_number_total 5518
_reflns_threshold_expression F^2^>2.0\s(F^2^)
_cod_data_source_file b300261f.txt
_cod_data_source_block of_2-Ph
_cod_original_cell_volume 2418.3(2)
_cod_original_formula_sum 'C26 H31 Fe N O2 Si '
_cod_database_code 7012696

loop_
_symmetry_equiv_pos_as_xyz
x,y,z
1/2-x,1/2+y,1/2-z
-x,-y,-z
1/2+x,1/2-y,1/2+z

loop_
_atom_site_label
_atom_site_type_symbol
_atom_site_fract_x
_atom_site_fract_y
_atom_site_fract_z
_atom_site_U_iso_or_equiv
_atom_site_adp_type
_atom_site_occupancy
_atom_site_calc_flag
_atom_site_refinement_flags
_atom_site_disorder_assembly
_atom_site_disorder_group
Fe Fe 0.05879(3) 0.15715(3) 0.21953(2) 0.0211(1) Uani 1.00 d . . .
Si Si -0.07920(5) 0.08413(6) 0.28081(5) 0.0216(2) Uani 1.00 d . . .
O1 O 0.2184(2) 0.1060(2) 0.3788(2) 0.0432(6) Uani 1.00 d . . .
O2 O 0.0643(2) -0.0485(2) 0.1427(2) 0.0435(6) Uani 1.00 d . . .
N N -0.1411(2) 0.1636(2) 0.3527(1) 0.0225(5) Uani 1.00 d . . .
C1 C -0.0366(2) -0.0404(2) 0.3439(2) 0.0375(8) Uani 1.00 d . . .
C2 C -0.1944(2) 0.0401(2) 0.1896(2) 0.0308(7) Uani 1.00 d . . .
C3 C -0.0841(2) 0.2296(2) 0.4210(2) 0.0231(6) Uani 1.00 d . . .
C4 C -0.1322(2) 0.3219(2) 0.4422(2) 0.0265(6) Uani 1.00 d . . .
C5 C -0.0802(2) 0.3875(2) 0.5092(2) 0.0314(7) Uani 1.00 d . . .
C6 C 0.0232(2) 0.3640(2) 0.5566(2) 0.0340(7) Uani 1.00 d . . .
C7 C 0.0718(2) 0.2735(2) 0.5356(2) 0.0320(7) Uani 1.00 d . . .
C8 C 0.0194(2) 0.2059(2) 0.4693(2) 0.0267(6) Uani 1.00 d . . .
C9 C -0.2493(2) 0.1419(2) 0.3626(2) 0.0233(6) Uani 1.00 d . . .
C10 C -0.2661(2) 0.0865(2) 0.4376(2) 0.0291(7) Uani 1.00 d . . .
C11 C -0.3703(3) 0.0656(3) 0.4496(2) 0.0394(8) Uani 1.00 d . . .
C12 C -0.4583(2) 0.0987(3) 0.3864(2) 0.0420(9) Uani 1.00 d . . .
C13 C -0.4420(2) 0.1529(3) 0.3121(2) 0.0421(9) Uani 1.00 d . . .
C14 C -0.3381(2) 0.1752(3) 0.3000(2) 0.0331(7) Uani 1.00 d . . .
C15 C 0.1513(2) 0.1271(2) 0.3175(2) 0.0295(7) Uani 1.00 d . . .
C16 C 0.0606(2) 0.0325(2) 0.1747(2) 0.0287(7) Uani 1.00 d . . .
C17 C -0.0203(2) 0.2380(2) 0.1036(2) 0.0258(6) Uani 1.00 d . . .
C18 C -0.0278(2) 0.2983(2) 0.1810(2) 0.0258(6) Uani 1.00 d . . .
C19 C 0.0789(2) 0.3202(2) 0.2278(2) 0.0295(7) Uani 1.00 d . . .
C20 C 0.1533(2) 0.2757(2) 0.1776(2) 0.0294(7) Uani 1.00 d . . .
C21 C 0.0920(2) 0.2245(2) 0.1017(2) 0.0275(6) Uani 1.00 d . . .
C22 C -0.1116(2) 0.2064(3) 0.0288(2) 0.0348(7) Uani 1.00 d . . .
C23 C -0.1289(2) 0.3430(2) 0.2022(2) 0.0313(7) Uani 1.00 d . . .
C24 C 0.1086(3) 0.3879(2) 0.3093(2) 0.0419(8) Uani 1.00 d . . .
C25 C 0.2734(2) 0.2876(3) 0.1980(3) 0.0484(10) Uani 1.00 d . . .
C26 C 0.1341(2) 0.1687(3) 0.0286(2) 0.0373(8) Uani 1.00 d . . .
H1 H -0.0975 -0.0607 0.3660 0.0437 Uiso 1.00 calc . . .
H2 H -0.0184 -0.0870 0.3080 0.0437 Uiso 1.00 calc . . .
H3 H 0.0222 -0.0325 0.4005 0.0437 Uiso 1.00 calc . . .
H4 H -0.2293 0.0987 0.1594 0.0398 Uiso 1.00 calc . . .
H5 H -0.1678 -0.0066 0.1519 0.0398 Uiso 1.00 calc . . .
H6 H -0.2508 0.0085 0.2141 0.0398 Uiso 1.00 calc . . .
H7 H -0.1974 0.3443 0.4075 0.0304 Uiso 1.00 calc . . .
H8 H -0.1111 0.4545 0.5177 0.0383 Uiso 1.00 calc . . .
H9 H 0.0560 0.4138 0.5982 0.0394 Uiso 1.00 calc . . .
H10 H 0.1444 0.2505 0.5707 0.0385 Uiso 1.00 calc . . .
H11 H 0.0472 0.1476 0.4546 0.0336 Uiso 1.00 calc . . .
H12 H -0.2076 0.0637 0.4775 0.0364 Uiso 1.00 calc . . .
H13 H -0.3772 0.0228 0.4966 0.0479 Uiso 1.00 calc . . .
H14 H -0.5226 0.0814 0.3991 0.0500 Uiso 1.00 calc . . .
H15 H -0.5021 0.1710 0.2603 0.0503 Uiso 1.00 calc . . .
H16 H -0.3261 0.2168 0.2457 0.0391 Uiso 1.00 calc . . .
H17 H -0.1813 0.2019 0.0505 0.0428 Uiso 1.00 calc . . .
H18 H -0.1150 0.2448 -0.0194 0.0428 Uiso 1.00 calc . . .
H19 H -0.1162 0.1310 0.0098 0.0428 Uiso 1.00 calc . . .
H20 H -0.1500 0.3979 0.1727 0.0400 Uiso 1.00 calc . . .
H21 H -0.1915 0.2939 0.1817 0.0400 Uiso 1.00 calc . . .
H22 H -0.1329 0.3475 0.2612 0.0400 Uiso 1.00 calc . . .
H23 H 0.1719 0.3692 0.3442 0.0487 Uiso 1.00 calc . . .
H24 H 0.1199 0.4472 0.2974 0.0487 Uiso 1.00 calc . . .
H25 H 0.0439 0.3858 0.3500 0.0487 Uiso 1.00 calc . . .
H26 H 0.3114 0.2206 0.1730 0.0588 Uiso 1.00 calc . . .
H27 H 0.3017 0.3469 0.1683 0.0588 Uiso 1.00 calc . . .
H28 H 0.3004 0.2840 0.2608 0.0588 Uiso 1.00 calc . . .
H29 H 0.0856 0.1132 0.0051 0.0466 Uiso 1.00 calc . . .
H30 H 0.1411 0.2138 -0.0189 0.0466 Uiso 1.00 calc . . .
H31 H 0.2071 0.1434 0.0448 0.0466 Uiso 1.00 calc . . .

loop_
_atom_site_aniso_label
_atom_site_aniso_U_11
_atom_site_aniso_U_22
_atom_site_aniso_U_33
_atom_site_aniso_U_12
_atom_site_aniso_U_13
_atom_site_aniso_U_23
Fe 0.0199(2) 0.0235(2) 0.0205(2) 0.0009(1) 0.0052(1) 0.0007(1)
Si 0.0226(3) 0.0212(3) 0.0215(4) -0.0005(3) 0.0058(2) 0.0016(3)
O1 0.0312(10) 0.058(1) 0.035(1) 0.009(1) -0.0050(9) 0.004(1)
O2 0.056(1) 0.034(1) 0.042(1) 0.006(1) 0.015(1) -0.012(1)
N 0.0223(10) 0.026(1) 0.020(1) -0.0014(8) 0.0070(8) 0.0002(9)
C1 0.045(2) 0.029(1) 0.042(2) 0.004(1) 0.015(1) 0.008(1)
C2 0.026(1) 0.035(1) 0.031(1) -0.008(1) 0.008(1) -0.007(1)
C3 0.027(1) 0.027(1) 0.016(1) -0.0018(10) 0.0059(9) 0.005(1)
C4 0.026(1) 0.029(1) 0.026(1) 0.000(1) 0.0079(10) 0.001(1)
C5 0.034(1) 0.031(1) 0.031(1) -0.005(1) 0.011(1) -0.002(1)
C6 0.038(1) 0.037(2) 0.026(1) -0.013(1) 0.005(1) -0.003(1)
C7 0.028(1) 0.042(2) 0.025(1) -0.006(1) 0.0006(10) 0.005(1)
C8 0.028(1) 0.030(1) 0.022(1) 0.000(1) 0.0035(10) 0.006(1)
C9 0.022(1) 0.027(1) 0.021(1) -0.0010(10) 0.0055(9) -0.003(1)
C10 0.032(1) 0.030(1) 0.026(1) -0.004(1) 0.008(1) 0.003(1)
C11 0.045(2) 0.040(2) 0.040(2) -0.010(1) 0.023(1) -0.002(1)
C12 0.030(1) 0.050(2) 0.053(2) -0.012(1) 0.022(1) -0.015(2)
C13 0.024(1) 0.061(2) 0.041(2) 0.001(1) 0.005(1) -0.006(2)
C14 0.027(1) 0.047(2) 0.026(1) 0.001(1) 0.007(1) 0.002(1)
C15 0.026(1) 0.031(1) 0.032(1) 0.001(1) 0.007(1) -0.003(1)
C16 0.028(1) 0.032(1) 0.027(1) 0.002(1) 0.0070(10) -0.001(1)
C17 0.025(1) 0.031(1) 0.023(1) -0.001(1) 0.0070(9) 0.005(1)
C18 0.025(1) 0.027(1) 0.026(1) 0.004(1) 0.0084(10) 0.006(1)
C19 0.034(1) 0.024(1) 0.030(1) -0.003(1) 0.007(1) 0.004(1)
C20 0.025(1) 0.031(1) 0.033(1) -0.003(1) 0.007(1) 0.006(1)
C21 0.028(1) 0.031(1) 0.027(1) 0.000(1) 0.0117(10) 0.005(1)
C22 0.026(1) 0.053(2) 0.026(1) 0.001(1) 0.004(1) 0.005(1)
C23 0.036(1) 0.032(1) 0.031(1) 0.015(1) 0.016(1) 0.009(1)
C24 0.058(2) 0.030(2) 0.037(2) -0.009(1) 0.008(1) -0.005(1)
C25 0.027(1) 0.060(2) 0.057(2) -0.013(1) 0.006(1) 0.006(2)
C26 0.039(1) 0.047(2) 0.032(2) 0.005(1) 0.021(1) 0.004(1)

loop_
_atom_type_symbol
_atom_type_description
_atom_type_scat_dispersion_real
_atom_type_scat_dispersion_imag
_atom_type_scat_source
C C 0.003 0.002
;International Tables for Crystallography
(1992, Vol. C, Tables 4.2.6.8 and 6.1.1.1)
;
H H 0.000 0.000
;International Tables for Crystallography
(1992, Vol. C, Table 6.1.1.2)
;
Fe Fe 0.346 0.844
;International Tables for Crystallography
(1992, Vol. C, Tables 4.2.6.8 and 6.1.1.1)
;
O O 0.011 0.006
;International Tables for Crystallography
(1992, Vol. C, Tables 4.2.6.8 and 6.1.1.1)
;
N N 0.006 0.003
;International Tables for Crystallography
(1992, Vol. C, Tables 4.2.6.8 and 6.1.1.1)
;
Si Si 0.082 0.070
;International Tables for Crystallography
(1992, Vol. C, Tables 4.2.6.8 and 6.1.1.1)
;

loop_
_geom_angle_atom_site_label_1
_geom_angle_atom_site_label_2
_geom_angle_atom_site_label_3
_geom_angle
_geom_angle_site_symmetry_1
_geom_angle_site_symmetry_2
_geom_angle_site_symmetry_3
_geom_angle_publ_flag
SI FE C15 89.89(9) . . . yes
SI FE C16 81.83(9) . . . yes
SI FE C17 105.25(7) . . . yes
SI FE C18 93.78(7) . . . yes
SI FE C19 117.74(8) . . . yes
SI FE C20 157.56(8) . . . yes
SI FE C21 142.93(7) . . . yes
C15 FE C16 94.1(1) . . . yes
C15 FE C17 160.8(1) . . . yes
C15 FE C18 129.9(1) . . . yes
C15 FE C19 96.7(1) . . . yes
C15 FE C20 95.4(1) . . . yes
C15 FE C21 127.1(1) . . . yes
C16 FE C17 99.6(1) . . . yes
C16 FE C18 135.9(1) . . . yes
C16 FE C19 157.5(1) . . . yes
C16 FE C20 119.4(1) . . . yes
C16 FE C21 91.3(1) . . . yes
C17 FE C18 39.2(1) . . . yes
C17 FE C19 66.0(1) . . . yes
C17 FE C20 66.22(10) . . . yes
C17 FE C21 39.85(9) . . . yes
C18 FE C19 39.11(10) . . . yes
C18 FE C20 66.24(10) . . . yes
C18 FE C21 66.4(1) . . . yes
C19 FE C20 40.0(1) . . . yes
C19 FE C21 66.5(1) . . . yes
C20 FE C21 39.2(1) . . . yes
FE SI N 118.07(8) . . . yes
FE SI C1 112.52(10) . . . yes
FE SI C2 110.89(9) . . . yes
N SI C1 106.7(1) . . . yes
N SI C2 104.6(1) . . . yes
C1 SI C2 102.7(1) . . . yes
SI N C3 124.6(2) . . . yes
SI N C9 119.9(2) . . . yes
C3 N C9 113.2(2) . . . yes
N C3 C4 119.6(2) . . . yes
N C3 C8 122.5(2) . . . yes
C4 C3 C8 117.9(2) . . . yes
C3 C4 C5 121.4(2) . . . yes
C4 C5 C6 120.5(3) . . . yes
C5 C6 C7 118.6(3) . . . yes
C6 C7 C8 121.5(2) . . . yes
C3 C8 C7 120.1(3) . . . yes
N C9 C10 119.3(2) . . . yes
N C9 C14 121.8(2) . . . yes
C10 C9 C14 118.8(2) . . . yes
C9 C10 C11 120.6(3) . . . yes
C10 C11 C12 120.1(3) . . . yes
C11 C12 C13 119.4(3) . . . yes
C12 C13 C14 120.9(3) . . . yes
C9 C14 C13 120.1(3) . . . yes
FE C15 O1 175.0(3) . . . yes
FE C16 O2 177.3(3) . . . yes
FE C17 C18 71.2(1) . . . yes
FE C17 C21 69.8(1) . . . yes
FE C17 C22 131.3(2) . . . yes
C18 C17 C21 108.2(2) . . . yes
C18 C17 C22 126.9(2) . . . yes
C21 C17 C22 124.3(3) . . . yes
FE C18 C17 69.6(1) . . . yes
FE C18 C19 69.4(2) . . . yes
FE C18 C23 132.8(2) . . . yes
C17 C18 C19 107.7(2) . . . yes
C17 C18 C23 126.0(2) . . . yes
C19 C18 C23 125.8(3) . . . yes
FE C19 C18 71.5(2) . . . yes
FE C19 C20 70.2(2) . . . yes
FE C19 C24 129.2(2) . . . yes
C18 C19 C20 108.3(2) . . . yes
C18 C19 C24 125.6(3) . . . yes
C20 C19 C24 125.8(3) . . . yes
FE C20 C19 69.8(2) . . . yes
FE C20 C21 70.2(1) . . . yes
FE C20 C25 128.6(2) . . . yes
C19 C20 C21 107.8(2) . . . yes
C19 C20 C25 126.5(3) . . . yes
C21 C20 C25 125.6(3) . . . yes
FE C21 C17 70.4(1) . . . yes
FE C21 C20 70.6(2) . . . yes
FE C21 C26 126.4(2) . . . yes
C17 C21 C20 108.0(2) . . . yes
C17 C21 C26 124.8(3) . . . yes
C20 C21 C26 127.2(2) . . . yes

loop_
_geom_bond_atom_site_label_1
_geom_bond_atom_site_label_2
_geom_bond_distance
_geom_bond_site_symmetry_1
_geom_bond_site_symmetry_2
_geom_bond_publ_flag
FE SI 2.3355(7) . . yes
FE C15 1.741(3) . . yes
FE C16 1.741(3) . . yes
FE C17 2.115(3) . . yes
FE C18 2.136(3) . . yes
FE C19 2.108(3) . . yes
FE C20 2.112(3) . . yes
FE C21 2.106(3) . . yes
SI N 1.787(2) . . yes
SI C1 1.886(3) . . yes
SI C2 1.884(3) . . yes
O1 C15 1.159(3) . . yes
O2 C16 1.151(4) . . yes
N C3 1.418(3) . . yes
N C9 1.436(3) . . yes
C3 C4 1.399(4) . . yes
C3 C8 1.400(3) . . yes
C4 C5 1.381(4) . . yes
C5 C6 1.393(4) . . yes
C6 C7 1.381(4) . . yes
C7 C8 1.392(4) . . yes
C9 C10 1.396(4) . . yes
C9 C14 1.385(4) . . yes
C10 C11 1.394(4) . . yes
C11 C12 1.382(5) . . yes
C12 C13 1.378(5) . . yes
C13 C14 1.394(4) . . yes
C17 C18 1.428(4) . . yes
C17 C21 1.439(3) . . yes
C17 C22 1.503(4) . . yes
C18 C19 1.421(4) . . yes
C18 C23 1.496(4) . . yes
C19 C20 1.443(4) . . yes
C19 C24 1.498(4) . . yes
C20 C21 1.416(4) . . yes
C20 C25 1.497(4) . . yes
C21 C26 1.506(4) . . yes
